data_1543841
loop_
_publ_author_name
'Wang, He'
'Li, Lei'
'Yu, Songjie'
'Li, Yunyun'
'Li, Xingwei'

_publ_section_title
;
 Rh(III)-Catalyzed C-C/C-N Coupling of Imidates with \a-Diazo Imidamide:
 Synthesis of Isoquinoline-Fused Indoles.
;
_journal_issue 12
_journal_name_full 'Organic letters'
_journal_page_first 2914
_journal_page_last 2917
_journal_paper_doi 10.1021/acs.orglett.6b01284
_journal_volume 18
_journal_year 2016
_chemical_formula_sum 'C18 H15 Br N2 O'
_chemical_formula_weight 355.23
_chemical_name_systematic
; 
 ? 
;
_space_group_crystal_system triclinic
_space_group_IT_number 2
_space_group_name_Hall '-P 1'
_space_group_name_H-M_alt 'P -1'
_symmetry_space_group_name_Hall '-P 1'
_symmetry_space_group_name_H-M 'P -1'
_atom_sites_solution_hydrogens geom
_audit_creation_method SHELXL-2013
_cell_angle_alpha 107.346(4)
_cell_angle_beta 97.071(4)
_cell_angle_gamma 111.202(4)
_cell_formula_units_Z 2
_cell_length_a 8.1840(15)
_cell_length_b 9.7886(17)
_cell_length_c 10.6117(19)
_cell_measurement_reflns_used 1453
_cell_measurement_temperature 293(2)
_cell_measurement_theta_max 52.418
_cell_measurement_theta_min 5.061
_cell_volume 730.6(2)
_computing_cell_refinement 'Bruker SMART'
_computing_data_collection 'Bruker SMART'
_computing_data_reduction 'Bruker SHELXTL'
_computing_molecular_graphics 'Bruker SHELXTL'
_computing_publication_material 'Bruker SHELXTL'
_computing_structure_refinement 'SHELXL-2013 (Sheldrick, 2013)'
_computing_structure_solution 'Bruker SHELXTL'
_diffrn_ambient_temperature 293(2)
_diffrn_measured_fraction_theta_full 0.998
_diffrn_measured_fraction_theta_max 0.997
_diffrn_measurement_device_type 'CCD area detector'
_diffrn_measurement_method 'phi and omega scans'
_diffrn_radiation_type MoK\a
_diffrn_radiation_wavelength 0.71073
_diffrn_reflns_av_R_equivalents 0.0235
_diffrn_reflns_av_unetI/netI 0.0457
_diffrn_reflns_Laue_measured_fraction_full 0.998
_diffrn_reflns_Laue_measured_fraction_max 0.997
_diffrn_reflns_limit_h_max 10
_diffrn_reflns_limit_h_min -9
_diffrn_reflns_limit_k_max 8
_diffrn_reflns_limit_k_min -12
_diffrn_reflns_limit_l_max 13
_diffrn_reflns_limit_l_min -13
_diffrn_reflns_number 4392
_diffrn_reflns_point_group_measured_fraction_full 0.998
_diffrn_reflns_point_group_measured_fraction_max 0.997
_diffrn_reflns_theta_full 25.242
_diffrn_reflns_theta_max 25.998
_diffrn_reflns_theta_min 2.082
_exptl_absorpt_coefficient_mu 2.816
_exptl_absorpt_correction_T_max 0.7456
_exptl_absorpt_correction_T_min 0.4895
_exptl_absorpt_correction_type multi-scan
_exptl_absorpt_process_details sadabs
_exptl_crystal_colour colorless
_exptl_crystal_density_diffrn 1.615
_exptl_crystal_description prismatic
_exptl_crystal_F_000 360
_exptl_crystal_size_max 0.220
_exptl_crystal_size_mid 0.170
_exptl_crystal_size_min 0.100
_refine_diff_density_max 0.293
_refine_diff_density_min -0.320
_refine_diff_density_rms 0.065
_refine_ls_extinction_method none
_refine_ls_goodness_of_fit_ref 0.998
_refine_ls_hydrogen_treatment constr
_refine_ls_matrix_type full
_refine_ls_number_parameters 201
_refine_ls_number_reflns 2864
_refine_ls_number_restraints 0
_refine_ls_restrained_S_all 0.998
_refine_ls_R_factor_all 0.0493
_refine_ls_R_factor_gt 0.0364
_refine_ls_shift/su_max 0.001
_refine_ls_shift/su_mean 0.000
_refine_ls_structure_factor_coef Fsqd
_refine_ls_weighting_details 'w=1/[\s^2^(Fo^2^)+(0.0542P)^2^] where P=(Fo^2^+2Fc^2^)/3'
_refine_ls_weighting_scheme calc
_refine_ls_wR_factor_gt 0.0895
_refine_ls_wR_factor_ref 0.0950
_reflns_Friedel_coverage 0.000
_reflns_number_gt 2294
_reflns_number_total 2864
_reflns_threshold_expression 'I > 2\s(I)'
_cod_data_source_file ol6b01284_si_001.cif
_cod_data_source_block cd16291
_cod_database_code 1543841
_shelx_space_group_comment
; 
The symmetry employed for this shelxl refinement is uniquely defined 
by the following loop, which should always be used as a source of 
symmetry information in preference to the above space-group names. 
They are only intended as comments. 
;
_shelx_estimated_absorpt_t_min 0.576
_shelx_estimated_absorpt_t_max 0.766
_shelxl_version_number 2013-4

loop_
_space_group_symop_operation_xyz
'x, y, z'
'-x, -y, -z'

loop_
_atom_site_label
_atom_site_type_symbol
_atom_site_fract_x
_atom_site_fract_y
_atom_site_fract_z
_atom_site_U_iso_or_equiv
_atom_site_adp_type
_atom_site_occupancy
_atom_site_site_symmetry_order
_atom_site_calc_flag
_atom_site_refinement_flags_posn
_atom_site_refinement_flags_adp
Br1 Br 0.52201(4) 0.71773(4) 0.51939(3) 0.05298(15) Uani 1 1 d . .
N1 N 1.1859(3) 0.7117(3) 1.0787(2) 0.0343(5) Uani 1 1 d . .
N2 N 1.0016(3) 0.8438(3) 1.1565(2) 0.0334(5) Uani 1 1 d . .
O1 O 0.8092(3) 0.9604(2) 1.20806(18) 0.0403(5) Uani 1 1 d . .
C1 C 1.2030(4) 0.6284(3) 0.9556(3) 0.0328(6) Uani 1 1 d . .
C2 C 1.3179(4) 0.5554(3) 0.9295(3) 0.0427(7) Uani 1 1 d . .
H2 H 1.3989 0.5580 1.0008 0.051 Uiso 1 1 calc R U
C3 C 1.3098(4) 0.4790(3) 0.7966(3) 0.0462(7) Uani 1 1 d . .
H3 H 1.3869 0.4298 0.7774 0.055 Uiso 1 1 calc R U
C4 C 1.1885(4) 0.4738(3) 0.6900(3) 0.0460(7) Uani 1 1 d . .
H4 H 1.1851 0.4204 0.6003 0.055 Uiso 1 1 calc R U
C5 C 1.0730(4) 0.5461(3) 0.7140(3) 0.0395(7) Uani 1 1 d . .
H5 H 0.9931 0.5424 0.6414 0.047 Uiso 1 1 calc R U
C6 C 1.0773(4) 0.6249(3) 0.8486(3) 0.0320(6) Uani 1 1 d . .
C7 C 0.9814(3) 0.7107(3) 0.9147(3) 0.0293(6) Uani 1 1 d . .
C8 C 1.0517(3) 0.7601(3) 1.0546(3) 0.0303(6) Uani 1 1 d . .
C9 C 0.8731(4) 0.8807(3) 1.1157(3) 0.0323(6) Uani 1 1 d . .
C10 C 0.7876(3) 0.8426(3) 0.9756(3) 0.0300(6) Uani 1 1 d . .
C11 C 0.8418(3) 0.7537(3) 0.8719(3) 0.0297(6) Uani 1 1 d . .
C12 C 0.7589(4) 0.7161(3) 0.7344(3) 0.0339(6) Uani 1 1 d . .
H12 H 0.7918 0.6573 0.6641 0.041 Uiso 1 1 calc R U
C13 C 0.6298(4) 0.7673(3) 0.7060(3) 0.0347(6) Uani 1 1 d . .
C14 C 0.5737(4) 0.8542(3) 0.8060(3) 0.0385(7) Uani 1 1 d . .
H14 H 0.4843 0.8862 0.7823 0.046 Uiso 1 1 calc R U
C15 C 0.6525(4) 0.8914(3) 0.9395(3) 0.0349(6) Uani 1 1 d . .
H15 H 0.6167 0.9499 1.0078 0.042 Uiso 1 1 calc R U
C16 C 1.2944(4) 0.7449(4) 1.2122(3) 0.0439(7) Uani 1 1 d . .
H16A H 1.2596 0.6500 1.2314 0.066 Uiso 1 1 calc R U
H16B H 1.2749 0.8229 1.2806 0.066 Uiso 1 1 calc R U
H16C H 1.4205 0.7839 1.2130 0.066 Uiso 1 1 calc R U
C17 C 0.8885(4) 0.9981(4) 1.3499(3) 0.0394(7) Uani 1 1 d . .
H17A H 1.0191 1.0568 1.3724 0.047 Uiso 1 1 calc R U
H17B H 0.8623 0.9023 1.3687 0.047 Uiso 1 1 calc R U
C18 C 0.8064(4) 1.0952(4) 1.4318(3) 0.0501(8) Uani 1 1 d . .
H18A H 0.8286 1.1871 1.4092 0.075 Uiso 1 1 calc R U
H18B H 0.8599 1.1269 1.5274 0.075 Uiso 1 1 calc R U
H18C H 0.6780 1.0341 1.4116 0.075 Uiso 1 1 calc R U

loop_
_atom_site_aniso_label
_atom_site_aniso_U_11
_atom_site_aniso_U_22
_atom_site_aniso_U_33
_atom_site_aniso_U_23
_atom_site_aniso_U_13
_atom_site_aniso_U_12
Br1 0.0644(3) 0.0768(3) 0.02732(19) 0.01564(15) 0.00322(14) 0.0458(2)
N1 0.0354(13) 0.0425(13) 0.0275(12) 0.0117(10) 0.0017(10) 0.0224(11)
N2 0.0347(13) 0.0399(13) 0.0278(12) 0.0115(10) 0.0060(10) 0.0196(11)
O1 0.0459(12) 0.0557(12) 0.0237(10) 0.0085(9) 0.0050(8) 0.0323(10)
C1 0.0327(15) 0.0334(14) 0.0340(15) 0.0137(12) 0.0079(12) 0.0150(12)
C2 0.0404(17) 0.0439(17) 0.0489(19) 0.0175(14) 0.0080(14) 0.0242(14)
C3 0.0475(18) 0.0480(18) 0.053(2) 0.0148(15) 0.0177(15) 0.0318(15)
C4 0.0542(19) 0.0481(18) 0.0392(17) 0.0096(14) 0.0161(14) 0.0294(16)
C5 0.0430(16) 0.0439(16) 0.0325(16) 0.0111(13) 0.0084(13) 0.0222(14)
C6 0.0304(14) 0.0314(14) 0.0363(15) 0.0138(12) 0.0075(11) 0.0146(12)
C7 0.0290(14) 0.0320(14) 0.0277(14) 0.0110(11) 0.0048(11) 0.0144(11)
C8 0.0303(14) 0.0332(14) 0.0273(14) 0.0107(11) 0.0063(11) 0.0140(12)
C9 0.0362(15) 0.0366(15) 0.0268(14) 0.0110(11) 0.0085(11) 0.0186(12)
C10 0.0304(14) 0.0354(14) 0.0250(13) 0.0104(11) 0.0046(11) 0.0160(12)
C11 0.0290(14) 0.0316(14) 0.0264(14) 0.0101(11) 0.0033(11) 0.0122(11)
C12 0.0346(15) 0.0401(15) 0.0285(14) 0.0119(12) 0.0074(11) 0.0182(12)
C13 0.0340(15) 0.0427(16) 0.0260(14) 0.0120(12) 0.0030(11) 0.0166(13)
C14 0.0398(16) 0.0475(17) 0.0360(16) 0.0169(13) 0.0063(12) 0.0266(14)
C15 0.0375(15) 0.0396(16) 0.0287(14) 0.0072(12) 0.0072(12) 0.0222(13)
C16 0.0437(17) 0.0581(19) 0.0289(15) 0.0124(14) -0.0002(13) 0.0265(15)
C17 0.0425(17) 0.0523(18) 0.0253(15) 0.0110(13) 0.0058(12) 0.0256(14)
C18 0.057(2) 0.064(2) 0.0313(16) 0.0073(14) 0.0066(14) 0.0372(17)

loop_
_atom_type_symbol
_atom_type_description
_atom_type_scat_dispersion_real
_atom_type_scat_dispersion_imag
_atom_type_scat_source
C C 0.0033 0.0016 'International Tables Vol C Tables 4.2.6.8 and 6.1.1.4'
H H 0.0000 0.0000 'International Tables Vol C Tables 4.2.6.8 and 6.1.1.4'
N N 0.0061 0.0033 'International Tables Vol C Tables 4.2.6.8 and 6.1.1.4'
O O 0.0106 0.0060 'International Tables Vol C Tables 4.2.6.8 and 6.1.1.4'
Br Br -0.2901 2.4595 'International Tables Vol C Tables 4.2.6.8 and 6.1.1.4'

loop_
_geom_angle_atom_site_label_1
_geom_angle_atom_site_label_2
_geom_angle_atom_site_label_3
_geom_angle
C8 N1 C1 108.7(2)
C8 N1 C16 125.8(2)
C1 N1 C16 125.5(2)
C9 N2 C8 114.6(2)
C9 O1 C17 116.7(2)
N1 C1 C2 129.3(3)
N1 C1 C6 108.9(2)
C2 C1 C6 121.8(3)
C3 C2 C1 118.5(3)
C3 C2 H2 120.8
C1 C2 H2 120.8
C2 C3 C4 121.0(3)
C2 C3 H3 119.5
C4 C3 H3 119.5
C5 C4 C3 121.3(3)
C5 C4 H4 119.3
C3 C4 H4 119.3
C4 C5 C6 119.2(3)
C4 C5 H5 120.4
C6 C5 H5 120.4
C5 C6 C1 118.2(3)
C5 C6 C7 136.1(2)
C1 C6 C7 105.8(2)
C8 C7 C11 117.0(2)
C8 C7 C6 106.8(2)
C11 C7 C6 136.2(2)
N2 C8 N1 122.7(2)
N2 C8 C7 127.6(2)
N1 C8 C7 109.8(2)
N2 C9 O1 119.8(2)
N2 C9 C10 125.3(2)
O1 C9 C10 114.9(2)
C15 C10 C11 119.6(2)
C15 C10 C9 121.9(2)
C11 C10 C9 118.5(2)
C12 C11 C10 118.8(2)
C12 C11 C7 124.2(2)
C10 C11 C7 117.0(2)
C13 C12 C11 118.9(3)
C13 C12 H12 120.6
C11 C12 H12 120.6
C12 C13 C14 123.3(2)
C12 C13 Br1 118.2(2)
C14 C13 Br1 118.5(2)
C15 C14 C13 118.5(3)
C15 C14 H14 120.7
C13 C14 H14 120.7
C14 C15 C10 120.9(3)
C14 C15 H15 119.6
C10 C15 H15 119.6
N1 C16 H16A 109.5
N1 C16 H16B 109.5
H16A C16 H16B 109.5
N1 C16 H16C 109.5
H16A C16 H16C 109.5
H16B C16 H16C 109.5
O1 C17 C18 106.9(2)
O1 C17 H17A 110.4
C18 C17 H17A 110.4
O1 C17 H17B 110.4
C18 C17 H17B 110.4
H17A C17 H17B 108.6
C17 C18 H18A 109.5
C17 C18 H18B 109.5
H18A C18 H18B 109.5
C17 C18 H18C 109.5
H18A C18 H18C 109.5
H18B C18 H18C 109.5

loop_
_geom_bond_atom_site_label_1
_geom_bond_atom_site_label_2
_geom_bond_distance
Br1 C13 1.903(3)
N1 C8 1.370(3)
N1 C1 1.372(4)
N1 C16 1.451(3)
N2 C9 1.296(3)
N2 C8 1.354(3)
O1 C9 1.345(3)
O1 C17 1.442(3)
C1 C2 1.380(4)
C1 C6 1.419(4)
C2 C3 1.366(4)
C2 H2 0.9300
C3 C4 1.386(4)
C3 H3 0.9300
C4 C5 1.376(4)
C4 H4 0.9300
C5 C6 1.396(4)
C5 H5 0.9300
C6 C7 1.440(4)
C7 C8 1.389(3)
C7 C11 1.422(4)
C9 C10 1.437(3)
C10 C15 1.409(4)
C10 C11 1.411(4)
C11 C12 1.408(4)
C12 C13 1.361(4)
C12 H12 0.9300
C13 C14 1.387(4)
C14 C15 1.361(4)
C14 H14 0.9300
C15 H15 0.9300
C16 H16A 0.9600
C16 H16B 0.9600
C16 H16C 0.9600
C17 C18 1.491(4)
C17 H17A 0.9700
C17 H17B 0.9700
C18 H18A 0.9600
C18 H18B 0.9600
C18 H18C 0.9600

loop_
_geom_torsion_atom_site_label_1
_geom_torsion_atom_site_label_2
_geom_torsion_atom_site_label_3
_geom_torsion_atom_site_label_4
_geom_torsion
C8 N1 C1 C2 -178.8(3)
C16 N1 C1 C2 2.1(5)
C8 N1 C1 C6 0.8(3)
C16 N1 C1 C6 -178.3(3)
N1 C1 C2 C3 -179.9(3)
C6 C1 C2 C3 0.5(4)
C1 C2 C3 C4 -0.4(5)
C2 C3 C4 C5 0.5(5)
C3 C4 C5 C6 -0.6(5)
C4 C5 C6 C1 0.7(4)
C4 C5 C6 C7 -179.2(3)
N1 C1 C6 C5 179.7(2)
C2 C1 C6 C5 -0.6(4)
N1 C1 C6 C7 -0.4(3)
C2 C1 C6 C7 179.3(2)
C5 C6 C7 C8 179.7(3)
C1 C6 C7 C8 -0.2(3)
C5 C6 C7 C11 -0.7(6)
C1 C6 C7 C11 179.4(3)
C9 N2 C8 N1 179.6(2)
C9 N2 C8 C7 -0.2(4)
C1 N1 C8 N2 179.3(2)
C16 N1 C8 N2 -1.7(4)
C1 N1 C8 C7 -0.9(3)
C16 N1 C8 C7 178.2(3)
C11 C7 C8 N2 0.8(4)
C6 C7 C8 N2 -179.5(2)
C11 C7 C8 N1 -179.1(2)
C6 C7 C8 N1 0.6(3)
C8 N2 C9 O1 178.3(2)
C8 N2 C9 C10 -1.3(4)
C17 O1 C9 N2 -0.9(4)
C17 O1 C9 C10 178.7(2)
N2 C9 C10 C15 -177.9(3)
O1 C9 C10 C15 2.5(4)
N2 C9 C10 C11 2.0(4)
O1 C9 C10 C11 -177.6(2)
C15 C10 C11 C12 0.1(4)
C9 C10 C11 C12 -179.9(2)
C15 C10 C11 C7 178.7(2)
C9 C10 C11 C7 -1.3(4)
C8 C7 C11 C12 178.6(2)
C6 C7 C11 C12 -1.0(5)
C8 C7 C11 C10 0.0(4)
C6 C7 C11 C10 -179.5(3)
C10 C11 C12 C13 0.2(4)
C7 C11 C12 C13 -178.3(2)
C11 C12 C13 C14 -0.6(4)
C11 C12 C13 Br1 179.12(19)
C12 C13 C14 C15 0.5(5)
Br1 C13 C14 C15 -179.1(2)
C13 C14 C15 C10 -0.2(4)
C11 C10 C15 C14 -0.1(4)
C9 C10 C15 C14 179.9(3)
C9 O1 C17 C18 176.0(2)
